data_1539118
loop_
_publ_author_name
'Solodovnikov, S.F.'
'Mironov, Yu.V.'
'Yarovoi, S.S.'
'Virovets, A.V.'
'Fedorov, V.E.'

_publ_section_title
;
 Unusual disordering of potassium ions in the structure of cluster rhenium
 thiohalides K3 (Re6 S7 Br7) and K4 (Re6 S8 Cl6)
;
_journal_name_full 'Zhurnal Strukturnoi Khimii (Issue-No. from 1981)'
_journal_page_first 909
_journal_page_last 917
_journal_volume 45
_journal_year 2004
_chemical_formula_sum 'Br7 K3 Re6 S7'
_chemical_name_systematic 'K3 ((Re Br)6 S7 Br)'
_space_group_IT_number 14
_symmetry_space_group_name_Hall '-P 2ybc'
_symmetry_space_group_name_H-M 'P 1 21/c 1'
_cell_angle_alpha 90
_cell_angle_beta 110.21
_cell_angle_gamma 90
_cell_formula_units_Z 2
_cell_length_a 9.932
_cell_length_b 13.528
_cell_length_c 12.413
_cell_volume 1565.129
_citation_journal_id_ASTM ZSTKAI
_cod_data_source_file Solodovnikov_ZSTKAI_2004_588.cif
_cod_data_source_block Br7K3Re6S7
_cod_database_code 1539118

loop_
_symmetry_equiv_pos_as_xyz
x,y,z
-x,y+1/2,-z+1/2
-x,-y,-z
x,-y-1/2,z-1/2

loop_
_atom_site_label
_atom_site_type_symbol
_atom_site_fract_x
_atom_site_fract_y
_atom_site_fract_z
_atom_site_occupancy
_atom_site_U_iso_or_equiv
Re2 Re+3 0.5892 0.1206 0.0255 1 0.0
Re1 Re+3 0.6101 -0.0375 -0.0849 1 0.0
S1 S-2 0.353 0.1936 -0.0181 0.875 0.0
Br2 Br-1 0.443 -0.1254 0.1784 0.125 0.0
S2 S-2 0.443 -0.1254 0.1784 0.875 0.0
K3 K+1 0.049 -0.178 0.11 0.33 0.0
Br4 Br-1 0.8128 0.0321 0.0649 0.125 0.0
Br6 Br-1 0.7229 0.287 0.0635 1 0.0
Re3 Re+3 0.3629 0.0485 -0.1299 1 0.0
S3 S-2 0.6071 0.1022 0.2238 0.875 0.0
Br5 Br-1 0.7665 -0.0886 -0.2007 1 0.0
Br7 Br-1 0.1689 0.1145 -0.3093 1 0.0
Br3 Br-1 0.6071 0.1022 0.2238 0.125 0.0
S4 S-2 0.8128 0.0321 0.0649 0.875 0.0
K2 K+1 0.489 0.481 -0.052 0.169 0.0
Br1 Br-1 0.353 0.1936 -0.0181 0.125 0.0
K5 K+1 0.004 -0.35 0.132 0.334 0.0
K4 K+1 0.024 -0.262 0.186 0.336 0.0
K1 K+1 0.603 0.537 -0.017 0.331 0.0
